data_4075576
loop_
_publ_author_name
'Wang, Jian-Qiang'
'Herberhold, Max'
'Jin, Guo-Xin'

_publ_section_title
;
 Formation of Cup-Shaped Metallic Clusters via B&#x2212;H Activation at
 the B(3)/B(6) Site of anortho-Carborane-1,2-dichalcogenolato Ligand
;
_journal_issue 14
_journal_name_full Organometallics
_journal_page_first 3508
_journal_paper_doi 10.1021/om060381a
_journal_volume 25
_journal_year 2006
_chemical_formula_sum 'C21 H39 B9 Ir O Rh S2'
_chemical_formula_weight 764.04
_chemical_name_systematic
; 
 ? 
;
_space_group_IT_number 14
_symmetry_cell_setting monoclinic
_symmetry_space_group_name_Hall '-P 2ybc'
_symmetry_space_group_name_H-M 'P 1 21/c 1'
_atom_sites_solution_hydrogens geom
_atom_sites_solution_primary direct
_atom_sites_solution_secondary difmap
_audit_creation_method SHELXL-97
_cell_angle_alpha 90.00
_cell_angle_beta 96.323(4)
_cell_angle_gamma 90.00
_cell_formula_units_Z 4
_cell_length_a 12.803(3)
_cell_length_b 12.046(3)
_cell_length_c 18.726(5)
_cell_measurement_reflns_used 956
_cell_measurement_temperature 293(2)
_cell_measurement_theta_max 22.652
_cell_measurement_theta_min 2.326
_cell_volume 2870.4(12)
_computing_cell_refinement 'Bruker SMART'
_computing_data_collection 'Bruker SMART'
_computing_data_reduction 'Bruker SHELXTL'
_computing_molecular_graphics 'Bruker SHELXTL'
_computing_publication_material 'Bruker SHELXTL'
_computing_structure_refinement 'SHELXL-97 (Sheldrick, 1997)'
_computing_structure_solution 'SHELXS-97 (Sheldrick, 1990)'
_diffrn_ambient_temperature 293(2)
_diffrn_measured_fraction_theta_full 0.998
_diffrn_measured_fraction_theta_max 0.998
_diffrn_measurement_device_type 'CCD area detector'
_diffrn_measurement_method 'phi and omega scans'
_diffrn_radiation_monochromator graphite
_diffrn_radiation_source 'fine-focus sealed tube'
_diffrn_radiation_type MoK\a
_diffrn_radiation_wavelength 0.71073
_diffrn_reflns_av_R_equivalents 0.0395
_diffrn_reflns_av_sigmaI/netI 0.0553
_diffrn_reflns_limit_h_max 13
_diffrn_reflns_limit_h_min -15
_diffrn_reflns_limit_k_max 14
_diffrn_reflns_limit_k_min -10
_diffrn_reflns_limit_l_max 21
_diffrn_reflns_limit_l_min -23
_diffrn_reflns_number 12977
_diffrn_reflns_theta_full 26.00
_diffrn_reflns_theta_max 26.00
_diffrn_reflns_theta_min 1.60
_exptl_absorpt_coefficient_mu 5.367
_exptl_absorpt_correction_T_max 0.6159
_exptl_absorpt_correction_T_min 0.4999
_exptl_absorpt_correction_type multi-scan
_exptl_absorpt_process_details sadabs
_exptl_crystal_colour violet
_exptl_crystal_density_diffrn 1.768
_exptl_crystal_density_method 'not measured'
_exptl_crystal_description block
_exptl_crystal_F_000 1488
_exptl_crystal_size_max 0.15
_exptl_crystal_size_mid 0.10
_exptl_crystal_size_min 0.10
_refine_diff_density_max 1.859
_refine_diff_density_min -0.531
_refine_diff_density_rms 0.128
_refine_ls_extinction_method none
_refine_ls_goodness_of_fit_ref 1.022
_refine_ls_hydrogen_treatment mixed
_refine_ls_matrix_type full
_refine_ls_number_parameters 334
_refine_ls_number_reflns 5639
_refine_ls_number_restraints 0
_refine_ls_restrained_S_all 1.022
_refine_ls_R_factor_all 0.0574
_refine_ls_R_factor_gt 0.0375
_refine_ls_shift/su_max 0.000
_refine_ls_shift/su_mean 0.000
_refine_ls_structure_factor_coef Fsqd
_refine_ls_weighting_details 'calc w=1/[\s^2^(Fo^2^)+(0.0343P)^2^+2.0565P] where P=(Fo^2^+2Fc^2^)/3'
_refine_ls_weighting_scheme calc
_refine_ls_wR_factor_gt 0.0785
_refine_ls_wR_factor_ref 0.0850
_reflns_number_gt 4363
_reflns_number_total 5639
_reflns_threshold_expression >2sigma(I)
_cod_data_source_file om060381asi20060503_041543.cif
_cod_data_source_block f41221a
_cod_depositor_comments
;
The following automatic conversions were performed:

'_symmetry_cell_setting' value 'Monoclinic' changed to 'monoclinic'
according to /home/saulius/struct/CIF-dictionaries/cif_core.dic
dictionary named 'cif_core.dic' version 2.4.1 from 2010-06-29.

Automatic conversion script
Id: cif_fix_values 1715 2011-07-08 13:25:40Z adriana 
;
_cod_original_cell_volume 2870.3(12)
_cod_original_sg_symbol_H-M 'P2(1)/c  '
_cod_database_code 4075576

loop_
_symmetry_equiv_pos_as_xyz
'x, y, z'
'-x, y+1/2, -z+1/2'
'-x, -y, -z'
'x, -y-1/2, z-1/2'

loop_
_atom_site_label
_atom_site_type_symbol
_atom_site_fract_x
_atom_site_fract_y
_atom_site_fract_z
_atom_site_U_iso_or_equiv
_atom_site_adp_type
_atom_site_occupancy
_atom_site_symmetry_multiplicity
_atom_site_calc_flag
_atom_site_refinement_flags
Ir1 Ir 0.227057(19) -0.050227(19) 0.151359(12) 0.03434(9) Uani 1 1 d .
Rh1 Rh 0.25809(4) -0.03381(4) 0.00861(2) 0.03394(13) Uani 1 1 d .
S1 S 0.35550(12) 0.05555(12) 0.10753(9) 0.0384(4) Uani 1 1 d .
S2 S 0.12216(12) 0.04847(12) 0.06543(8) 0.0338(3) Uani 1 1 d .
C1 C 0.2956(5) 0.1915(5) 0.0970(3) 0.0363(14) Uani 1 1 d .
C2 C 0.1747(4) 0.1870(5) 0.0741(3) 0.0320(13) Uani 1 1 d .
B4 B 0.3301(7) 0.2893(6) 0.1519(4) 0.050(2) Uani 1 1 d .
H4 H 0.3978 0.2721 0.1919 0.060 Uiso 1 1 calc R
B5 B 0.3559(7) 0.2993(6) 0.0598(5) 0.052(2) Uani 1 1 d .
H5 H 0.4360 0.3014 0.0436 0.063 Uiso 1 1 calc R
B6 B 0.2527(7) 0.2258(6) 0.0075(4) 0.0459(19) Uani 1 1 d .
B7 B 0.1111(6) 0.2839(6) 0.1095(4) 0.0430(18) Uani 1 1 d .
H7 H 0.0305 0.2636 0.1202 0.052 Uiso 1 1 calc R
B8 B 0.2115(7) 0.3693(7) 0.1623(4) 0.056(2) Uani 1 1 d .
H8 H 0.1977 0.3906 0.2176 0.068 Uiso 1 1 calc R
B9 B 0.2986(7) 0.4101(7) 0.1004(5) 0.057(2) Uani 1 1 d .
H9 H 0.3435 0.4873 0.1108 0.069 Uiso 1 1 calc R
B10 B 0.2492(7) 0.3721(7) 0.0118(5) 0.055(2) Uani 1 1 d .
H10 H 0.2601 0.4250 -0.0347 0.067 Uiso 1 1 calc R
B11 B 0.1337(7) 0.2922(6) 0.0173(4) 0.051(2) Uani 1 1 d .
H11 H 0.0694 0.2898 -0.0268 0.061 Uiso 1 1 calc R
B12 B 0.1576(7) 0.4068(6) 0.0736(5) 0.053(2) Uani 1 1 d .
H12 H 0.1072 0.4807 0.0659 0.063 Uiso 1 1 calc R
O1 O 0.2682(4) 0.1501(4) -0.0472(2) 0.0585(13) Uani 1 1 d .
C3 C 0.3129(8) 0.1857(7) -0.1086(4) 0.091(3) Uani 1 1 d .
H3A H 0.2597 0.2196 -0.1417 0.136 Uiso 1 1 calc R
H3B H 0.3420 0.1230 -0.1312 0.136 Uiso 1 1 calc R
H3C H 0.3674 0.2386 -0.0949 0.136 Uiso 1 1 calc R
C4 C 0.2904(6) -0.0884(6) 0.2606(3) 0.0526(18) Uani 1 1 d .
C5 C 0.1832(7) -0.0560(5) 0.2590(3) 0.0544(19) Uani 1 1 d .
C6 C 0.1186(5) -0.1353(6) 0.2159(3) 0.0469(17) Uani 1 1 d .
C7 C 0.1877(6) -0.2147(5) 0.1921(3) 0.0427(16) Uani 1 1 d .
C8 C 0.2941(5) -0.1864(5) 0.2184(3) 0.0438(16) Uani 1 1 d .
C9 C 0.3828(7) -0.0325(7) 0.3026(4) 0.083(3) Uani 1 1 d .
H9A H 0.3900 -0.0593 0.3512 0.124 Uiso 1 1 calc R
H9B H 0.3717 0.0463 0.3025 0.124 Uiso 1 1 calc R
H9C H 0.4456 -0.0490 0.2809 0.124 Uiso 1 1 calc R
C10 C 0.1392(8) 0.0402(7) 0.2978(4) 0.087(3) Uani 1 1 d .
H10A H 0.1204 0.0155 0.3434 0.130 Uiso 1 1 calc R
H10B H 0.0781 0.0687 0.2694 0.130 Uiso 1 1 calc R
H10C H 0.1913 0.0977 0.3052 0.130 Uiso 1 1 calc R
C11 C 0.0018(6) -0.1367(7) 0.2034(4) 0.069(2) Uani 1 1 d .
H11A H -0.0200 -0.1614 0.1553 0.103 Uiso 1 1 calc R
H11B H -0.0248 -0.0633 0.2099 0.103 Uiso 1 1 calc R
H11C H -0.0253 -0.1864 0.2370 0.103 Uiso 1 1 calc R
C12 C 0.1529(6) -0.3163(5) 0.1500(4) 0.060(2) Uani 1 1 d .
H12A H 0.1263 -0.3699 0.1814 0.090 Uiso 1 1 calc R
H12B H 0.2115 -0.3474 0.1291 0.090 Uiso 1 1 calc R
H12C H 0.0985 -0.2969 0.1127 0.090 Uiso 1 1 calc R
C13 C 0.3908(6) -0.2525(6) 0.2076(4) 0.066(2) Uani 1 1 d .
H13A H 0.4482 -0.2029 0.2026 0.100 Uiso 1 1 calc R
H13B H 0.3775 -0.2969 0.1650 0.100 Uiso 1 1 calc R
H13C H 0.4084 -0.3000 0.2483 0.100 Uiso 1 1 calc R
C14 C 0.3774(5) -0.1635(6) 0.0072(4) 0.0494(17) Uani 1 1 d .
H14 H 0.4059 -0.1382 0.0520 0.059 Uiso 1 1 calc R
C15 C 0.3826(6) -0.0954(6) -0.0503(4) 0.0528(18) Uani 1 1 d .
H15 H 0.4141 -0.0264 -0.0419 0.063 Uiso 1 1 calc R
C16 C 0.3409(7) -0.1238(7) -0.1268(4) 0.066(2) Uani 1 1 d .
H16A H 0.3521 -0.2024 -0.1343 0.079 Uiso 1 1 calc R
H16B H 0.3817 -0.0835 -0.1589 0.079 Uiso 1 1 calc R
C17 C 0.2254(7) -0.0983(7) -0.1474(3) 0.063(2) Uani 1 1 d .
H17A H 0.2198 -0.0280 -0.1728 0.076 Uiso 1 1 calc R
H17B H 0.1959 -0.1551 -0.1803 0.076 Uiso 1 1 calc R
C18 C 0.1605(5) -0.0920(6) -0.0849(3) 0.0456(16) Uani 1 1 d .
H18 H 0.1194 -0.0292 -0.0807 0.055 Uiso 1 1 calc R
C19 C 0.1585(5) -0.1738(5) -0.0338(3) 0.0452(16) Uani 1 1 d .
H19 H 0.1182 -0.1628 0.0039 0.054 Uiso 1 1 calc R
C20 C 0.2192(6) -0.2801(6) -0.0368(4) 0.0575(19) Uani 1 1 d .
H20A H 0.2244 -0.2984 -0.0868 0.069 Uiso 1 1 calc R
H20B H 0.1800 -0.3392 -0.0167 0.069 Uiso 1 1 calc R
C21 C 0.3287(6) -0.2768(6) 0.0027(4) 0.062(2) Uani 1 1 d .
H21A H 0.3259 -0.3047 0.0511 0.074 Uiso 1 1 calc R
H21B H 0.3734 -0.3263 -0.0212 0.074 Uiso 1 1 calc R
H1 H 0.204(5) 0.263(5) 0.175(3) 0.046(17) Uiso 1 1 d .

loop_
_atom_site_aniso_label
_atom_site_aniso_U_11
_atom_site_aniso_U_22
_atom_site_aniso_U_33
_atom_site_aniso_U_23
_atom_site_aniso_U_13
_atom_site_aniso_U_12
Ir1 0.03778(15) 0.03154(14) 0.03329(14) 0.00161(10) 0.00215(10) -0.00079(11)
Rh1 0.0338(3) 0.0350(3) 0.0335(3) -0.0018(2) 0.0061(2) 0.0007(2)
S1 0.0312(8) 0.0363(8) 0.0470(9) -0.0010(7) 0.0016(7) 0.0000(7)
S2 0.0317(8) 0.0330(8) 0.0365(8) -0.0031(6) 0.0030(6) -0.0017(6)
C1 0.034(4) 0.034(3) 0.040(3) 0.002(3) 0.002(3) 0.000(3)
C2 0.027(3) 0.034(3) 0.035(3) 0.000(3) 0.000(2) -0.002(2)
B4 0.048(5) 0.044(5) 0.056(5) -0.003(4) -0.008(4) -0.004(4)
B5 0.044(5) 0.040(4) 0.075(6) 0.001(4) 0.014(4) -0.010(4)
B6 0.052(5) 0.040(4) 0.046(4) 0.005(4) 0.008(4) -0.007(4)
B7 0.039(5) 0.042(4) 0.047(4) -0.006(3) 0.003(3) 0.001(3)
B8 0.080(7) 0.044(5) 0.046(5) -0.014(4) 0.008(4) 0.007(4)
B9 0.064(6) 0.036(4) 0.071(6) -0.005(4) 0.009(5) -0.008(4)
B10 0.073(6) 0.035(4) 0.058(5) 0.005(4) 0.003(4) -0.010(4)
B11 0.056(6) 0.042(5) 0.052(5) 0.008(4) -0.005(4) 0.005(4)
B12 0.059(6) 0.026(4) 0.071(6) -0.004(4) -0.006(4) 0.009(4)
O1 0.084(4) 0.047(3) 0.047(3) 0.001(2) 0.021(3) -0.007(3)
C3 0.143(10) 0.074(6) 0.064(5) 0.014(5) 0.050(6) 0.003(6)
C4 0.062(5) 0.059(4) 0.035(4) 0.004(3) -0.004(3) -0.004(4)
C5 0.090(6) 0.040(4) 0.034(4) -0.002(3) 0.008(4) 0.012(4)
C6 0.049(4) 0.050(4) 0.044(4) 0.010(3) 0.016(3) 0.002(3)
C7 0.058(5) 0.035(4) 0.035(3) 0.008(3) 0.006(3) -0.003(3)
C8 0.049(4) 0.048(4) 0.034(3) 0.011(3) 0.002(3) 0.007(3)
C9 0.096(7) 0.071(6) 0.071(6) 0.003(4) -0.035(5) -0.012(5)
C10 0.123(9) 0.077(6) 0.063(5) -0.019(5) 0.024(5) 0.014(5)
C11 0.053(5) 0.084(6) 0.074(5) 0.026(4) 0.024(4) 0.005(4)
C12 0.085(6) 0.042(4) 0.053(4) 0.006(3) 0.007(4) -0.007(4)
C13 0.068(6) 0.069(5) 0.060(5) 0.014(4) -0.001(4) 0.014(4)
C14 0.046(4) 0.055(4) 0.048(4) -0.011(3) 0.008(3) 0.015(3)
C15 0.051(5) 0.060(5) 0.052(4) -0.010(4) 0.021(3) 0.007(3)
C16 0.080(6) 0.072(5) 0.050(4) -0.013(4) 0.032(4) -0.006(4)
C17 0.084(6) 0.076(5) 0.029(4) -0.008(4) 0.004(4) -0.003(5)
C18 0.050(4) 0.048(4) 0.036(4) -0.012(3) -0.007(3) 0.001(3)
C19 0.041(4) 0.049(4) 0.046(4) -0.015(3) 0.006(3) -0.005(3)
C20 0.071(6) 0.044(4) 0.058(5) -0.005(3) 0.008(4) 0.003(4)
C21 0.067(6) 0.046(4) 0.074(5) -0.001(4) 0.019(4) 0.015(4)

loop_
_atom_type_symbol
_atom_type_description
_atom_type_scat_dispersion_real
_atom_type_scat_dispersion_imag
_atom_type_scat_source
C C 0.0033 0.0016 'International Tables Vol C Tables 4.2.6.8 and 6.1.1.4'
H H 0.0000 0.0000 'International Tables Vol C Tables 4.2.6.8 and 6.1.1.4'
B B 0.0013 0.0007 'International Tables Vol C Tables 4.2.6.8 and 6.1.1.4'
O O 0.0106 0.0060 'International Tables Vol C Tables 4.2.6.8 and 6.1.1.4'
S S 0.1246 0.1234 'International Tables Vol C Tables 4.2.6.8 and 6.1.1.4'
Rh Rh -1.1178 0.9187 'International Tables Vol C Tables 4.2.6.8 and 6.1.1.4'
Ir Ir -1.4442 7.9887 'International Tables Vol C Tables 4.2.6.8 and 6.1.1.4'

loop_
_geom_angle_atom_site_label_1
_geom_angle_atom_site_label_2
_geom_angle_atom_site_label_3
_geom_angle
C5 Ir1 C4 38.5(3)
C5 Ir1 C8 64.1(2)
C4 Ir1 C8 38.2(2)
C5 Ir1 C6 39.0(3)
C4 Ir1 C6 64.8(3)
C8 Ir1 C6 64.2(2)
C5 Ir1 C7 63.5(2)
C4 Ir1 C7 63.8(2)
C8 Ir1 C7 38.3(2)
C6 Ir1 C7 37.4(2)
C5 Ir1 S1 128.5(2)
C4 Ir1 S1 104.3(2)
C8 Ir1 S1 111.69(19)
C6 Ir1 S1 167.37(19)
C7 Ir1 S1 145.25(19)
C5 Ir1 S2 118.5(2)
C4 Ir1 S2 153.7(2)
C8 Ir1 S2 161.70(18)
C6 Ir1 S2 105.64(18)
C7 Ir1 S2 124.54(18)
S1 Ir1 S2 81.37(6)
C5 Ir1 Rh1 172.9(2)
C4 Ir1 Rh1 148.6(2)
C8 Ir1 Rh1 121.51(17)
C6 Ir1 Rh1 137.45(18)
C7 Ir1 Rh1 117.65(16)
S1 Ir1 Rh1 55.16(4)
S2 Ir1 Rh1 54.64(4)
C18 Rh1 C15 82.4(3)
C18 Rh1 C14 95.8(3)
C15 Rh1 C14 36.4(2)
C18 Rh1 C19 36.7(2)
C15 Rh1 C19 89.0(3)
C14 Rh1 C19 80.0(3)
C18 Rh1 S2 96.47(19)
C15 Rh1 S2 174.4(2)
C14 Rh1 S2 149.06(19)
C19 Rh1 S2 93.32(18)
C18 Rh1 S1 171.87(19)
C15 Rh1 S1 101.5(2)
C14 Rh1 S1 91.48(19)
C19 Rh1 S1 149.30(18)
S2 Rh1 S1 78.90(6)
C18 Rh1 O1 90.0(2)
C15 Rh1 O1 90.9(2)
C14 Rh1 O1 124.7(2)
C19 Rh1 O1 126.2(2)
S2 Rh1 O1 83.62(12)
S1 Rh1 O1 82.84(12)
C18 Rh1 Ir1 129.29(18)
C15 Rh1 Ir1 131.51(19)
C14 Rh1 Ir1 97.84(18)
C19 Rh1 Ir1 98.94(17)
S2 Rh1 Ir1 53.05(4)
S1 Rh1 Ir1 52.73(4)
O1 Rh1 Ir1 119.82(11)
C1 S1 Ir1 103.2(2)
C1 S1 Rh1 98.3(2)
Ir1 S1 Rh1 72.10(5)
C2 S2 Ir1 103.40(19)
C2 S2 Rh1 98.23(19)
Ir1 S2 Rh1 72.32(5)
C2 C1 B4 113.5(5)
C2 C1 B5 113.3(5)
B4 C1 B5 66.0(5)
C2 C1 B6 63.2(4)
B4 C1 B6 118.6(5)
B5 C1 B6 62.4(4)
C2 C1 S1 113.2(4)
B4 C1 S1 120.9(4)
B5 C1 S1 122.0(5)
B6 C1 S1 113.7(4)
C1 C2 B7 113.2(5)
C1 C2 B11 112.0(5)
B7 C2 B11 65.2(4)
C1 C2 B6 63.8(4)
B7 C2 B6 117.1(5)
B11 C2 B6 61.0(4)
C1 C2 S2 114.0(4)
B7 C2 S2 120.6(4)
B11 C2 S2 123.3(4)
B6 C2 S2 114.9(4)
C1 B4 H1 80.1(19)
C1 B4 B9 103.0(5)
H1 B4 B9 97(2)
C1 B4 B5 59.8(4)
H1 B4 B5 121.7(18)
B9 B4 B5 58.4(5)
C1 B4 B8 106.5(6)
H1 B4 B8 43.0(19)
B9 B4 B8 58.8(5)
B5 B4 B8 108.1(6)
C1 B5 B9 100.0(6)
C1 B5 B10 103.0(6)
B9 B5 B10 60.3(5)
C1 B5 B6 60.3(4)
B9 B5 B6 107.3(6)
B10 B5 B6 59.2(4)
C1 B5 B4 54.2(4)
B9 B5 B4 60.0(5)
B10 B5 B4 107.8(6)
B6 B5 B4 106.8(5)
O1 B6 C2 119.1(6)
O1 B6 B11 124.7(6)
C2 B6 B11 58.2(4)
O1 B6 C1 119.4(6)
C2 B6 C1 53.0(3)
B11 B6 C1 101.1(5)
O1 B6 B10 133.6(6)
C2 B6 B10 102.4(5)
B11 B6 B10 60.7(5)
C1 B6 B10 101.4(5)
O1 B6 B5 124.5(7)
C2 B6 B5 100.8(5)
B11 B6 B5 108.4(6)
C1 B6 B5 57.3(4)
B10 B6 B5 60.1(5)
C2 B7 H1 81(2)
C2 B7 B12 104.2(5)
H1 B7 B12 100(2)
C2 B7 B11 59.9(4)
H1 B7 B11 124(2)
B12 B7 B11 59.0(4)
C2 B7 B8 105.7(5)
H1 B7 B8 44(2)
B12 B7 B8 59.4(4)
B11 B7 B8 108.0(6)
B9 B8 B12 61.7(5)
B9 B8 B4 59.0(5)
B12 B8 B4 105.9(6)
B9 B8 B7 104.8(6)
B12 B8 B7 57.8(4)
B4 B8 B7 100.7(5)
B5 B9 B8 113.7(6)
B5 B9 B4 61.6(5)
B8 B9 B4 62.3(5)
B5 B9 B10 61.0(5)
B8 B9 B10 111.0(6)
B4 B9 B10 109.6(6)
B5 B9 B12 108.4(6)
B8 B9 B12 59.8(5)
B4 B9 B12 107.0(6)
B10 B9 B12 59.6(5)
B6 B10 B9 107.0(6)
B6 B10 B11 59.2(4)
B9 B10 B11 107.5(6)
B6 B10 B5 60.6(5)
B9 B10 B5 58.6(5)
B11 B10 B5 107.6(6)
B6 B10 B12 106.6(6)
B9 B10 B12 61.6(5)
B11 B10 B12 58.6(5)
B5 B10 B12 108.1(6)
C2 B11 B12 101.0(5)
C2 B11 B6 60.7(4)
B12 B11 B6 109.2(6)
C2 B11 B10 103.8(5)
B12 B11 B10 60.9(5)
B6 B11 B10 60.1(5)
C2 B11 B7 54.9(4)
B12 B11 B7 59.7(5)
B6 B11 B7 108.1(5)
B10 B11 B7 108.1(6)
B11 B12 B7 61.3(4)
B11 B12 B10 60.5(5)
B7 B12 B10 109.0(5)
B11 B12 B8 112.8(5)
B7 B12 B8 62.8(5)
B10 B12 B8 109.3(6)
B11 B12 B9 106.7(6)
B7 B12 B9 106.3(5)
B10 B12 B9 58.8(5)
B8 B12 B9 58.6(5)
B6 O1 C3 120.2(6)
B6 O1 Rh1 104.9(4)
C3 O1 Rh1 131.8(5)
C8 C4 C5 107.9(6)
C8 C4 C9 126.0(7)
C5 C4 C9 126.0(7)
C8 C4 Ir1 71.6(3)
C5 C4 Ir1 70.3(4)
C9 C4 Ir1 126.2(5)
C4 C5 C6 108.7(6)
C4 C5 C10 127.7(7)
C6 C5 C10 123.6(8)
C4 C5 Ir1 71.2(4)
C6 C5 Ir1 72.0(4)
C10 C5 Ir1 125.1(5)
C7 C6 C5 106.5(6)
C7 C6 C11 126.7(7)
C5 C6 C11 126.7(7)
C7 C6 Ir1 71.6(4)
C5 C6 Ir1 69.0(4)
C11 C6 Ir1 127.3(5)
C6 C7 C8 109.6(6)
C6 C7 C12 124.2(7)
C8 C7 C12 126.1(6)
C6 C7 Ir1 71.0(4)
C8 C7 Ir1 70.2(3)
C12 C7 Ir1 128.3(4)
C4 C8 C7 107.4(6)
C4 C8 C13 126.3(7)
C7 C8 C13 126.2(6)
C4 C8 Ir1 70.2(4)
C7 C8 Ir1 71.5(3)
C13 C8 Ir1 126.7(5)
C15 C14 C21 124.1(7)
C15 C14 Rh1 71.0(4)
C21 C14 Rh1 111.3(5)
C14 C15 C16 124.7(7)
C14 C15 Rh1 72.6(4)
C16 C15 Rh1 110.9(5)
C15 C16 C17 115.3(6)
C18 C17 C16 114.6(6)
C19 C18 C17 123.8(7)
C19 C18 Rh1 73.8(4)
C17 C18 Rh1 109.1(5)
C18 C19 C20 122.4(6)
C18 C19 Rh1 69.5(4)
C20 C19 Rh1 112.6(5)
C19 C20 C21 114.5(6)
C14 C21 C20 114.1(6)

loop_
_geom_bond_atom_site_label_1
_geom_bond_atom_site_label_2
_geom_bond_distance
Ir1 C5 2.153(7)
Ir1 C4 2.165(6)
Ir1 C8 2.183(6)
Ir1 C6 2.193(6)
Ir1 C7 2.201(6)
Ir1 S1 2.3019(16)
Ir1 S2 2.3087(15)
Ir1 Rh1 2.7526(8)
Rh1 C18 2.153(6)
Rh1 C15 2.167(6)
Rh1 C14 2.188(6)
Rh1 C19 2.208(6)
Rh1 S2 2.3561(16)
Rh1 S1 2.3742(16)
Rh1 O1 2.459(4)
S1 C1 1.810(6)
S2 C2 1.800(6)
C1 C2 1.561(8)
C1 B4 1.594(9)
C1 B5 1.699(9)
C1 B6 1.754(9)
C2 B7 1.607(9)
C2 B11 1.700(9)
C2 B6 1.745(9)
B4 H1 1.75(6)
B4 B9 1.768(11)
B4 B5 1.796(12)
B4 B8 1.827(12)
B5 B9 1.739(12)
B5 B10 1.782(12)
B5 B6 1.790(11)
B6 O1 1.401(9)
B6 B11 1.749(12)
B6 B10 1.765(11)
B7 H1 1.64(5)
B7 B12 1.757(11)
B7 B11 1.784(11)
B7 B8 1.847(11)
B8 B9 1.765(12)
B8 B12 1.786(11)
B9 B10 1.770(12)
B9 B12 1.820(13)
B10 B11 1.776(12)
B10 B12 1.785(12)
B11 B12 1.743(11)
O1 C3 1.407(8)
C4 C8 1.423(9)
C4 C5 1.424(10)
C4 C9 1.506(10)
C5 C6 1.450(10)
C5 C10 1.509(9)
C6 C7 1.408(9)
C6 C11 1.488(9)
C7 C8 1.438(9)
C7 C12 1.497(8)
C8 C13 1.504(9)
C14 C15 1.361(9)
C14 C21 1.499(10)
C15 C16 1.512(9)
C16 C17 1.519(11)
C17 C18 1.510(9)
C18 C19 1.375(9)
C19 C20 1.502(9)
C20 C21 1.512(10)
